data_4501074
loop_
_publ_author_name
'Stilinovi\'c, Vladimir'
'Kaitner, Branko'

_publ_section_title
;
 Hydrogen Bonding in Pyridinium Picrates: From Discrete Ion Pairs to 3D
 Networks
;
_journal_issue 9
_journal_name_full 'Crystal Growth &amp; Design'
_journal_page_first 4110
_journal_paper_doi 10.1021/cg200684x
_journal_volume 11
_journal_year 2011
_chemical_formula_moiety 'C6 H2 N3 O7, C7 H8 N O2'
_chemical_formula_sum 'C13 H10 N4 O9'
_chemical_formula_weight 366.25
_chemical_name_systematic
;
3-(methylcarboxyl)pyridinium picrate
;
_space_group_IT_number 2
_symmetry_cell_setting triclinic
_symmetry_space_group_name_Hall '-P 1'
_symmetry_space_group_name_H-M 'P -1'
_atom_sites_solution_hydrogens geom
_atom_sites_solution_primary direct
_atom_sites_solution_secondary difmap
_audit_creation_date 2010-10-15T09:38:09-00:00
_audit_creation_method 'WinGX routine CIF_UPDATE'
_cell_angle_alpha 94.175(3)
_cell_angle_beta 104.293(4)
_cell_angle_gamma 101.185(4)
_cell_formula_units_Z 2
_cell_length_a 7.8229(4)
_cell_length_b 8.2179(3)
_cell_length_c 12.3931(5)
_cell_measurement_reflns_used 2169
_cell_measurement_temperature 295(2)
_cell_measurement_theta_max 32.0
_cell_measurement_theta_min 4.6
_cell_volume 751.27(6)
_computing_cell_refinement
;
CrysAlis RED 170 (Oxford Diffraction Poland Sp., 2003)
;
_computing_data_collection
;
CrysAlis CCD 170 (Oxford Diffraction Poland Sp., 2003)
;
_computing_data_reduction
;
CrysAlis RED 170 (Oxford Diffraction Poland Sp., 2003)
;
_computing_molecular_graphics 'ORTEP-3 (Farrugia, 1997)'
_computing_publication_material
;
WinGX (Farrugia, 1999) 
;
_computing_structure_refinement 'SHELXL-97 (Sheldrick, 2008)'
_computing_structure_solution 'SHELXS-97 (Sheldrick, 2008)'
_diffrn_ambient_temperature 295(2)
_diffrn_measured_fraction_theta_full 0.977
_diffrn_measured_fraction_theta_max 0.977
_diffrn_measurement_device_type
;
Oxford Diffraction Xcalibur CCD
diffractometer
;
_diffrn_measurement_method 'omega scan'
_diffrn_radiation_monochromator graphite
_diffrn_radiation_source 'fine-focus sealed tube'
_diffrn_radiation_type MoK\a
_diffrn_radiation_wavelength 0.71073
_diffrn_reflns_av_R_equivalents 0.0089
_diffrn_reflns_av_unetI/netI 0.0128
_diffrn_reflns_limit_h_max 7
_diffrn_reflns_limit_h_min -9
_diffrn_reflns_limit_k_max 9
_diffrn_reflns_limit_k_min -8
_diffrn_reflns_limit_l_max 14
_diffrn_reflns_limit_l_min -14
_diffrn_reflns_number 5182
_diffrn_reflns_theta_full 25
_diffrn_reflns_theta_max 25
_diffrn_reflns_theta_min 3.92
_exptl_absorpt_coefficient_mu 0.14
_exptl_absorpt_correction_type none
_exptl_crystal_colour yellow
_exptl_crystal_density_diffrn 1.619
_exptl_crystal_density_method 'not measured'
_exptl_crystal_description block
_exptl_crystal_F_000 376
_exptl_crystal_size_max 0.547
_exptl_crystal_size_mid 0.466
_exptl_crystal_size_min 0.421
_refine_diff_density_max 0.288
_refine_diff_density_min -0.184
_refine_diff_density_rms 0.035
_refine_ls_extinction_method none
_refine_ls_goodness_of_fit_ref 1.067
_refine_ls_hydrogen_treatment mixed
_refine_ls_matrix_type full
_refine_ls_number_parameters 240
_refine_ls_number_reflns 2594
_refine_ls_number_restraints 0
_refine_ls_restrained_S_all 1.067
_refine_ls_R_factor_all 0.0407
_refine_ls_R_factor_gt 0.0349
_refine_ls_shift/su_max 0
_refine_ls_shift/su_mean 0
_refine_ls_structure_factor_coef Fsqd
_refine_ls_weighting_details 'calc w=1/[\s^2^(Fo^2^)+(0.0437P)^2^+0.2461P] where P=(Fo^2^+2Fc^2^)/3'
_refine_ls_weighting_scheme calc
_refine_ls_wR_factor_gt 0.0902
_refine_ls_wR_factor_ref 0.0926
_reflns_number_gt 2212
_reflns_number_total 2594
_reflns_threshold_expression >2sigma(I)
_cod_data_source_file cg200684x_si_002.cif
_cod_data_source_block 3-mecarbpy
_cod_original_sg_symbol_H-M 'P -1 '
_cod_database_code 4501074

loop_
_symmetry_equiv_pos_as_xyz
'x, y, z'
'-x, -y, -z'

loop_
_atom_site_label
_atom_site_type_symbol
_atom_site_fract_x
_atom_site_fract_y
_atom_site_fract_z
_atom_site_U_iso_or_equiv
_atom_site_adp_type
_atom_site_occupancy
_atom_site_symmetry_multiplicity
_atom_site_calc_flag
_atom_site_refinement_flags
O6 O 0.25025(18) 0.05970(14) 0.14331(10) 0.0492(3) Uani 1 1 d .
O4 O 0.2159(2) 0.77479(15) 0.29189(11) 0.0651(4) Uani 1 1 d .
O3 O 0.4028(2) 0.79687(18) -0.06499(13) 0.0665(4) Uani 1 1 d .
O2 O 0.1818(2) 0.63411(19) -0.18766(11) 0.0667(4) Uani 1 1 d .
O1 O 0.26859(18) 0.32946(14) -0.12119(9) 0.0457(3) Uani 1 1 d .
O7 O 0.16831(19) 0.03882(14) -0.03717(10) 0.0506(3) Uani 1 1 d .
O9 O 0.82689(17) 0.66998(16) 0.44574(9) 0.0494(3) Uani 1 1 d .
O5 O 0.1800(2) 0.53627(15) 0.35350(9) 0.0553(4) Uani 1 1 d .
O8 O 0.70314(18) 0.79041(18) 0.56622(12) 0.0604(4) Uani 1 1 d .
N2 N 0.2013(2) 0.62279(16) 0.27963(11) 0.0396(3) Uani 1 1 d .
N4 N 1.2138(2) 1.04800(17) 0.74691(11) 0.0409(3) Uani 1 1 d .
N3 N 0.21433(18) 0.12187(15) 0.05535(11) 0.0357(3) Uani 1 1 d .
C2 C 0.2520(2) 0.56517(18) -0.00725(12) 0.0299(3) Uani 1 1 d .
N1 N 0.28072(19) 0.67150(16) -0.09385(11) 0.0377(3) Uani 1 1 d .
C4 C 0.2164(2) 0.54476(18) 0.17540(12) 0.0319(3) Uani 1 1 d .
C6 C 0.2236(2) 0.30070(17) 0.06247(12) 0.0297(3) Uani 1 1 d .
C5 C 0.2121(2) 0.37607(18) 0.16247(12) 0.0314(3) Uani 1 1 d .
H5 H 0.2016 0.3135 0.221 0.038 Uiso 1 1 calc R
C3 C 0.2379(2) 0.64204(18) 0.09021(12) 0.0317(3) Uani 1 1 d .
H3 H 0.2425 0.7563 0.0997 0.038 Uiso 1 1 calc R
C1 C 0.2464(2) 0.38939(18) -0.03106(12) 0.0303(3) Uani 1 1 d .
C7 C 1.0479(2) 0.97048(19) 0.68922(13) 0.0382(4) Uani 1 1 d .
H7 H 0.9488 0.9963 0.7099 0.046 Uiso 1 1 calc R
C9 C 1.1724(2) 0.8160(2) 0.57017(13) 0.0404(4) Uani 1 1 d .
H9 H 1.1583 0.7373 0.509 0.048 Uiso 1 1 calc R
C8 C 1.0215(2) 0.85168(18) 0.59865(12) 0.0331(3) Uani 1 1 d .
C10 C 1.3424(2) 0.8973(2) 0.63259(15) 0.0476(4) Uani 1 1 d .
H10 H 1.4442 0.874 0.6143 0.057 Uiso 1 1 calc R
C13 C 0.6508(3) 0.5781(3) 0.38088(17) 0.0620(5) Uani 1 1 d .
H13A H 0.6034 0.4954 0.4231 0.093 Uiso 1 1 calc R
H13B H 0.6606 0.5239 0.3121 0.093 Uiso 1 1 calc R
H13C H 0.5711 0.6536 0.3643 0.093 Uiso 1 1 calc R
C12 C 0.8332(2) 0.7691(2) 0.53665(13) 0.0386(4) Uani 1 1 d .
C11 C 1.3601(3) 1.0131(2) 0.72222(15) 0.0453(4) Uani 1 1 d .
H11 H 1.4746 1.0676 0.7659 0.054 Uiso 1 1 calc R
H4 H 1.232(3) 1.137(3) 0.808(2) 0.083(7) Uiso 1 1 d .

loop_
_atom_site_aniso_label
_atom_site_aniso_U_11
_atom_site_aniso_U_22
_atom_site_aniso_U_33
_atom_site_aniso_U_23
_atom_site_aniso_U_13
_atom_site_aniso_U_12
O6 0.0754(9) 0.0342(6) 0.0475(7) 0.0164(5) 0.0244(6) 0.0201(6)
O4 0.1193(13) 0.0341(7) 0.0531(8) 0.0013(6) 0.0365(8) 0.0278(7)
O3 0.0588(9) 0.0527(8) 0.0871(10) 0.0304(7) 0.0239(8) -0.0036(7)
O2 0.0867(11) 0.0704(9) 0.0385(7) 0.0224(6) 0.0119(7) 0.0074(8)
O1 0.0727(9) 0.0353(6) 0.0348(6) 0.0023(5) 0.0264(6) 0.0105(6)
O7 0.0780(9) 0.0299(6) 0.0452(7) -0.0038(5) 0.0292(6) 0.0020(6)
O9 0.0482(7) 0.0617(8) 0.0350(6) -0.0028(5) 0.0117(5) 0.0064(6)
O5 0.0952(11) 0.0460(7) 0.0339(6) 0.0084(5) 0.0281(7) 0.0221(7)
O8 0.0458(8) 0.0675(9) 0.0734(9) -0.0008(7) 0.0237(7) 0.0193(7)
N2 0.0550(9) 0.0351(7) 0.0321(7) 0.0021(6) 0.0141(6) 0.0158(6)
N4 0.0579(10) 0.0347(7) 0.0326(7) 0.0024(6) 0.0164(6) 0.0110(7)
N3 0.0454(8) 0.0268(6) 0.0404(7) 0.0052(6) 0.0214(6) 0.0080(6)
C2 0.0311(8) 0.0290(7) 0.0307(7) 0.0085(6) 0.0098(6) 0.0056(6)
N1 0.0423(8) 0.0361(7) 0.0426(8) 0.0145(6) 0.0200(6) 0.0127(6)
C4 0.0394(9) 0.0300(8) 0.0273(7) 0.0008(6) 0.0096(6) 0.0101(6)
C6 0.0338(8) 0.0239(7) 0.0329(7) 0.0034(6) 0.0111(6) 0.0069(6)
C5 0.0375(8) 0.0304(8) 0.0290(7) 0.0068(6) 0.0114(6) 0.0090(6)
C3 0.0349(8) 0.0245(7) 0.0357(8) 0.0035(6) 0.0084(6) 0.0076(6)
C1 0.0318(8) 0.0303(7) 0.0281(7) 0.0022(6) 0.0087(6) 0.0053(6)
C7 0.0510(10) 0.0360(8) 0.0369(8) 0.0077(7) 0.0221(7) 0.0175(8)
C9 0.0492(10) 0.0440(9) 0.0330(8) 0.0008(7) 0.0170(7) 0.0161(8)
C8 0.0439(9) 0.0336(8) 0.0283(7) 0.0091(6) 0.0150(6) 0.0151(7)
C10 0.0443(10) 0.0550(11) 0.0502(10) 0.0041(8) 0.0206(8) 0.0175(8)
C13 0.0554(13) 0.0688(13) 0.0498(11) 0.0004(9) 0.0054(9) -0.0009(10)
C12 0.0457(10) 0.0389(9) 0.0369(8) 0.0112(7) 0.0150(7) 0.0153(7)
C11 0.0464(10) 0.0440(9) 0.0436(9) 0.0048(7) 0.0104(8) 0.0079(8)

loop_
_atom_type_symbol
_atom_type_description
_atom_type_scat_dispersion_real
_atom_type_scat_dispersion_imag
_atom_type_scat_source
C C 0.0033 0.0016 'International Tables Vol C Tables 4.2.6.8 and 6.1.1.4'
H H 0 0 'International Tables Vol C Tables 4.2.6.8 and 6.1.1.4'
N N 0.0061 0.0033 'International Tables Vol C Tables 4.2.6.8 and 6.1.1.4'
O O 0.0106 0.006 'International Tables Vol C Tables 4.2.6.8 and 6.1.1.4'

loop_
_geom_angle_atom_site_label_1
_geom_angle_atom_site_label_2
_geom_angle_atom_site_label_3
_geom_angle
C12 O9 C13 116.79(15)
O5 N2 O4 122.53(13)
O5 N2 C4 119.00(13)
O4 N2 C4 118.43(13)
C7 N4 C11 122.18(15)
C7 N4 H4 120.0(15)
C11 N4 H4 117.7(15)
O7 N3 O6 122.68(12)
O7 N3 C6 119.04(12)
O6 N3 C6 118.27(12)
C3 C2 C1 125.63(13)
C3 C2 N1 116.89(13)
C1 C2 N1 117.46(12)
O2 N1 O3 123.83(15)
O2 N1 C2 119.10(13)
O3 N1 C2 117.05(14)
C5 C4 C3 121.20(13)
C5 C4 N2 119.45(13)
C3 C4 N2 119.34(13)
C5 C6 C1 123.79(13)
C5 C6 N3 115.92(13)
C1 C6 N3 120.29(12)
C6 C5 C4 119.60(13)
C6 C5 H5 120.2
C4 C5 H5 120.2
C2 C3 C4 118.10(13)
C2 C3 H3 121
C4 C3 H3 121
O1 C1 C6 126.53(13)
O1 C1 C2 121.71(13)
C6 C1 C2 111.66(12)
N4 C7 C8 120.29(15)
N4 C7 H7 119.9
C8 C7 H7 119.9
C10 C9 C8 119.80(15)
C10 C9 H9 120.1
C8 C9 H9 120.1
C7 C8 C9 118.38(15)
C7 C8 C12 118.15(14)
C9 C8 C12 123.47(14)
C11 C10 C9 119.18(16)
C11 C10 H10 120.4
C9 C10 H10 120.4
O9 C13 H13A 109.5
O9 C13 H13B 109.5
H13A C13 H13B 109.5
O9 C13 H13C 109.5
H13A C13 H13C 109.5
H13B C13 H13C 109.5
O8 C12 O9 124.70(16)
O8 C12 C8 123.48(15)
O9 C12 C8 111.82(14)
N4 C11 C10 120.15(17)
N4 C11 H11 119.9
C10 C11 H11 119.9

loop_
_geom_bond_atom_site_label_1
_geom_bond_atom_site_label_2
_geom_bond_distance
O6 N3 1.2304(17)
O4 N2 1.2267(17)
O3 N1 1.2237(19)
O2 N1 1.2069(18)
O1 C1 1.2528(18)
O7 N3 1.2236(16)
O9 C12 1.3263(19)
O9 C13 1.440(2)
O5 N2 1.2229(17)
O8 C12 1.201(2)
N2 C4 1.4414(19)
N4 C7 1.325(2)
N4 C11 1.332(2)
N4 H4 0.98(3)
N3 C6 1.4524(18)
C2 C3 1.361(2)
C2 C1 1.443(2)
C2 N1 1.4646(18)
C4 C5 1.377(2)
C4 C3 1.393(2)
C6 C5 1.375(2)
C6 C1 1.443(2)
C5 H5 0.93
C3 H3 0.93
C7 C8 1.380(2)
C7 H7 0.93
C9 C10 1.373(3)
C9 C8 1.389(2)
C9 H9 0.93
C8 C12 1.483(2)
C10 C11 1.370(2)
C10 H10 0.93
C13 H13A 0.96
C13 H13B 0.96
C13 H13C 0.96
C11 H11 0.93
